data_7001256
loop_
_publ_author_name
'Knight, Edward R.'
'Leung, Nina H.'
'Lin, Yvonne H.'
'Cowley, Andrew R.'
'Watkin, David J.'
'Thompson, Amber L.'
'Hogarth, Graeme'
'Wilton-Ely, James D. E. T.'

_publ_section_title
;
 Multimetallic arrays: Symmetrical bi-, tri- and tetrametallic
 complexes based on the group 10 metals and the functionalisation of
 gold nanoparticles with nickel-phosphine surface units
;
_journal_issue 19
_journal_name_full 'Dalton Transactions'
_journal_page_first 3688
_journal_page_last 3697
_journal_paper_doi 10.1039/b821947h
_journal_year 2009
_chemical_formula_moiety 'C78 H68 N2 P4 Pt2 S4, 2(F6 P)'
_chemical_formula_sum 'C78 H68 F12 N2 P6 Pt2 S4'
_chemical_formula_weight 1965.67
_chemical_melting_point ?
_space_group_IT_number 2
_symmetry_cell_setting triclinic
_symmetry_space_group_name_Hall '-P 1'
_symmetry_space_group_name_H-M 'P -1'
_atom_sites_solution_hydrogens geom
_atom_sites_solution_primary direct
_audit_creation_date 08-09-22
_audit_creation_method CRYSTALS_ver_12.86
_cell_angle_alpha 86.3726(6)
_cell_angle_beta 79.0768(7)
_cell_angle_gamma 88.2028(7)
_cell_formula_units_Z 1
_cell_length_a 9.27400(10)
_cell_length_b 10.6853(2)
_cell_length_c 21.3292(4)
_cell_measurement_reflns_used 8158
_cell_measurement_temperature 150
_cell_measurement_theta_max 27
_cell_measurement_theta_min 5
_cell_volume 2070.77(6)
_computing_cell_refinement 'DENZO/SCALEPACK (Otwinowski & Minor, 1997)'
_computing_data_collection 'COLLECT (Nonius, 1997-2001).'
_computing_data_reduction 'DENZO/SCALEPACK (Otwinowski & Minor, 1997)'
_computing_molecular_graphics 'CAMERON (Watkin et al., 1996)'
_computing_publication_material 'CRYSTALS (Betteridge et al., 2003)'
_computing_structure_refinement 'CRYSTALS (Betteridge et al., 2003)'
_computing_structure_solution 'SHELXS 86 (Sheldrick, 1986)'
_diffrn_ambient_temperature 150
_diffrn_measured_fraction_theta_full 0.989
_diffrn_measured_fraction_theta_max 0.983
_diffrn_measurement_device 'Nonius KappaCCD'
_diffrn_measurement_device_type Area
_diffrn_measurement_method \w
_diffrn_radiation_monochromator graphite
_diffrn_radiation_type 'Mo K\a'
_diffrn_radiation_wavelength 0.71073
_diffrn_reflns_av_R_equivalents 0.046
_diffrn_reflns_limit_h_max 12
_diffrn_reflns_limit_h_min -11
_diffrn_reflns_limit_k_max 13
_diffrn_reflns_limit_k_min -13
_diffrn_reflns_limit_l_max 27
_diffrn_reflns_limit_l_min 0
_diffrn_reflns_number 28885
_diffrn_reflns_theta_full 25.569
_diffrn_reflns_theta_max 27.494
_diffrn_reflns_theta_min 5.117
_diffrn_standards_number 0
_exptl_absorpt_coefficient_mu 3.660
_exptl_absorpt_correction_T_max 0.48
_exptl_absorpt_correction_T_min 0.43
_exptl_absorpt_correction_type multi-scan
_exptl_absorpt_process_details 'DENZO/SCALEPACK (Otwinowski & Minor, 1997)'
_exptl_crystal_colour clear_pale_yellow
_exptl_crystal_density_diffrn 1.576
_exptl_crystal_density_meas ?
_exptl_crystal_density_method .
_exptl_crystal_description block
_exptl_crystal_F_000 968
_exptl_crystal_size_max 0.20
_exptl_crystal_size_mid 0.20
_exptl_crystal_size_min 0.20
_platon_squeeze_details
;
The discrete Fourier transform of the void region was treated as
contributions to the A and B parts of the calculated structure factors.
;
_refine_diff_density_max 1.91
_refine_diff_density_min -1.62
_refine_ls_extinction_method None
_refine_ls_goodness_of_fit_ref 0.9992
_refine_ls_hydrogen_treatment constr
_refine_ls_matrix_type full
_refine_ls_number_parameters 462
_refine_ls_number_reflns 9333
_refine_ls_number_restraints 18
_refine_ls_R_factor_all 0.0535
_refine_ls_R_factor_gt 0.0403
_refine_ls_shift/su_max 0.000577
_refine_ls_structure_factor_coef Fsqd
_refine_ls_weighting_details
;
Method= Modified Sheldrick
w=1/[\s^2^(F^2^) + ( 0.04P)^2^ + 7.22P]
,where P=(max(Fo^2^,0) + 2Fc^2^)/3
;
_refine_ls_weighting_scheme calc
_refine_ls_wR_factor_all 0.0967
_refine_ls_wR_factor_gt 0.0911
_refine_ls_wR_factor_ref 0.0967
_reflns_limit_h_max 12
_reflns_limit_h_min -11
_reflns_limit_k_max 13
_reflns_limit_k_min -13
_reflns_limit_l_max 27
_reflns_limit_l_min 0
_reflns_number_gt 7901
_reflns_number_total 9333
_reflns_threshold_expression I>2.0\s(I)
_oxford_diffrn_Wilson_B_factor 1.86
_oxford_diffrn_Wilson_scale 49.39
_oxford_refine_ls_r_factor_ref 0.0535
_oxford_refine_ls_scale 0.14637(5)
_oxford_reflns_number_all 9333
_oxford_reflns_threshold_expression_ref I>-3.0\s(I)
_cod_data_source_file b821947h.txt
_cod_data_source_block 1
_cod_depositor_comments
;
The following automatic conversions were performed:
'_symmetry_cell_setting' value 'Triclinic' changed to 'triclinic'
according to '/home/saulius/struct/CIF-dictionaries/cif_core.dic'
dictionary named 'cif_core.dic' version 2.4.1 from 2010-06-29.

Automatic conversion script
Id: cif_fix_enum 1527 2010-12-29 10:47:43Z saulius 

The following automatic conversions were performed:

'_chemical_melting_point' value 'not measured' was changed to '?' -
the value is undefined or not given.

Automatic conversion script
Id: cif_fix_values 1646 2011-03-28 12:23:43Z adriana 
;
_cod_original_sg_symbol_H-M 'P -1 '
_cod_database_code 7001256

loop_
_symmetry_equiv_pos_as_xyz
x,y,z
-x,-y,-z

loop_
_atom_site_label
_atom_site_type_symbol
_atom_site_fract_x
_atom_site_fract_y
_atom_site_fract_z
_atom_site_U_iso_or_equiv
_atom_site_occupancy
_atom_site_adp_type
_atom_site_refinement_flags_posn
_atom_site_refinement_flags_adp
_atom_site_refinement_flags_occupancy
_atom_site_disorder_assembly
_atom_site_disorder_group
_oxford_atom_site_special_shape
_atom_site_attached_hydrogens
Pt1 Pt 0.16422(2) 0.094171(17) 0.220447(9) 0.0214 1.0000 Uani . . . . . . .
S2 S 0.10321(14) 0.19811(11) 0.12809(6) 0.0289 1.0000 Uani . . . . . . .
C3 C 0.0344(5) 0.0575(5) 0.1130(2) 0.0268 1.0000 Uani . . . . . . .
S4 S 0.04585(15) -0.05619(11) 0.17307(6) 0.0295 1.0000 Uani . . . . . . .
N5 N -0.0227(5) 0.0382(4) 0.0625(2) 0.0333 1.0000 Uani . . . . . . .
C6 C -0.0222(7) 0.1333(5) 0.0099(2) 0.0353 1.0000 Uani . . . . . . .
C7 C 0.0749(7) 0.0856(5) -0.0503(3) 0.0370 1.0000 Uani . . . . . . .
P8 P 0.24721(14) 0.26660(11) 0.25809(6) 0.0247 1.0000 Uani . . . . . . .
C9 C 0.1485(5) 0.2903(4) 0.3389(2) 0.0267 1.0000 Uani . . . . . . .
C10 C 0.0002(6) 0.2633(5) 0.3503(3) 0.0345 1.0000 Uani . . . . . . .
C11 C -0.0884(6) 0.2820(5) 0.4094(3) 0.0397 1.0000 Uani . . . . . . .
C12 C -0.0275(7) 0.3267(6) 0.4577(3) 0.0421 1.0000 Uani . . . . . . .
C13 C 0.1213(6) 0.3525(6) 0.4473(3) 0.0402 1.0000 Uani . . . . . . .
C14 C 0.2086(6) 0.3342(5) 0.3883(3) 0.0352 1.0000 Uani . . . . . . .
C15 C 0.4450(6) 0.2684(5) 0.2508(2) 0.0289 1.0000 Uani . . . . . . .
C16 C 0.5305(6) 0.1801(5) 0.2139(3) 0.0355 1.0000 Uani . . . . . . .
C17 C 0.6813(6) 0.1807(6) 0.2045(3) 0.0452 1.0000 Uani . . . . . . .
C18 C 0.7488(7) 0.2695(7) 0.2320(3) 0.0513 1.0000 Uani . . . . . . .
C19 C 0.6683(6) 0.3586(7) 0.2681(3) 0.0496 1.0000 Uani . . . . . . .
C20 C 0.5163(6) 0.3596(5) 0.2765(3) 0.0378 1.0000 Uani . . . . . . .
C21 C 0.2130(6) 0.4102(5) 0.2115(3) 0.0313 1.0000 Uani . . . . . . .
C22 C 0.0976(7) 0.4926(5) 0.2324(3) 0.0429 1.0000 Uani . . . . . . .
C23 C 0.0764(8) 0.6001(6) 0.1946(4) 0.0567 1.0000 Uani . . . . . . .
C24 C 0.1714(9) 0.6264(6) 0.1369(3) 0.0556 1.0000 Uani . . . . . . .
C25 C 0.2833(9) 0.5449(6) 0.1164(3) 0.0542 1.0000 Uani . . . . . . .
C26 C 0.3043(7) 0.4360(6) 0.1529(3) 0.0455 1.0000 Uani . . . . . . .
P27 P 0.22286(14) -0.04914(12) 0.29641(6) 0.0251 1.0000 Uani . . . . . . .
C28 C 0.2807(6) 0.0020(4) 0.3673(2) 0.0273 1.0000 Uani . . . . . . .
C29 C 0.4234(6) 0.0435(5) 0.3633(2) 0.0303 1.0000 Uani . . . . . . .
C30 C 0.4657(6) 0.0898(5) 0.4162(3) 0.0342 1.0000 Uani . . . . . . .
C31 C 0.3669(6) 0.0941(5) 0.4735(3) 0.0371 1.0000 Uani . . . . . . .
C32 C 0.2284(7) 0.0505(6) 0.4784(3) 0.0464 1.0000 Uani . . . . . . .
C33 C 0.1837(6) 0.0052(5) 0.4255(3) 0.0373 1.0000 Uani . . . . . . .
C34 C 0.0648(6) -0.1467(5) 0.3273(2) 0.0296 1.0000 Uani . . . . . . .
C35 C -0.0743(6) -0.0927(5) 0.3319(3) 0.0355 1.0000 Uani . . . . . . .
C36 C -0.1975(7) -0.1622(7) 0.3584(3) 0.0476 1.0000 Uani . . . . . . .
C37 C -0.1836(8) -0.2842(7) 0.3801(3) 0.0508 1.0000 Uani . . . . . . .
C38 C -0.0460(8) -0.3395(6) 0.3756(3) 0.0511 1.0000 Uani . . . . . . .
C39 C 0.0789(7) -0.2704(5) 0.3494(3) 0.0400 1.0000 Uani . . . . . . .
C40 C 0.3718(6) -0.1522(5) 0.2619(3) 0.0318 1.0000 Uani . . . . . . .
C41 C 0.4174(6) -0.1533(5) 0.1966(3) 0.0349 1.0000 Uani . . . . . . .
C42 C 0.5336(7) -0.2312(6) 0.1702(3) 0.0504 1.0000 Uani . . . . . . .
C43 C 0.6041(7) -0.3087(6) 0.2096(4) 0.0562 1.0000 Uani . . . . . . .
C44 C 0.5585(7) -0.3077(6) 0.2751(3) 0.0509 1.0000 Uani . . . . . . .
C45 C 0.4469(6) -0.2303(5) 0.3016(3) 0.0378 1.0000 Uani . . . . . . .
P46 P 0.5000 0.5000 0.5000 0.0446 1.0000 Uani S . . . . . .
F47 F 0.6679(5) 0.4819(5) 0.4768(3) 0.1111 1.0000 Uani . . . . . . .
F48 F 0.4682(6) 0.3604(4) 0.4949(4) 0.1301 1.0000 Uani . . . . . . .
F49 F 0.4836(11) 0.5258(10) 0.4299(4) 0.1842 1.0000 Uani . . . . . . .
P50 P 0.5037(4) 0.0292(3) 0.00068(19) 0.0500(9) 0.5000 Uiso D . . . . . .
F51 F 0.4181(8) 0.1591(6) -0.0060(4) 0.0809(12) 0.5000 Uiso D . . . . . .
F52 F 0.5896(8) -0.1009(6) 0.0073(4) 0.0809(12) 0.5000 Uiso D . . . . . .
F53 F 0.5522(9) 0.0720(7) 0.0630(3) 0.0809(12) 0.5000 Uiso D . . . . . .
F54 F 0.4540(9) -0.0118(7) -0.0622(3) 0.0809(12) 0.5000 Uiso D . . . . . .
F55 F 0.6468(7) 0.0885(7) -0.0417(4) 0.0809(12) 0.5000 Uiso D . . . . . .
F56 F 0.3584(7) -0.0282(7) 0.0434(4) 0.0809(12) 0.5000 Uiso D . . . . . .
H61 H 0.0143 0.2115 0.0216 0.0438 1.0000 Uiso R . . . . . .
H62 H -0.1221 0.1475 0.0028 0.0440 1.0000 Uiso R . . . . . .
H71 H 0.0692 0.1442 -0.0869 0.0441 1.0000 Uiso R . . . . . .
H72 H 0.1769 0.0772 -0.0442 0.0440 1.0000 Uiso R . . . . . .
H101 H -0.0397 0.2317 0.3176 0.0418 1.0000 Uiso R . . . . . .
H111 H -0.1882 0.2643 0.4165 0.0471 1.0000 Uiso R . . . . . .
H121 H -0.0857 0.3397 0.4976 0.0490 1.0000 Uiso R . . . . . .
H131 H 0.1631 0.3805 0.4802 0.0480 1.0000 Uiso R . . . . . .
H141 H 0.3085 0.3518 0.3816 0.0412 1.0000 Uiso R . . . . . .
H161 H 0.4847 0.1203 0.1950 0.0418 1.0000 Uiso R . . . . . .
H171 H 0.7362 0.1210 0.1799 0.0530 1.0000 Uiso R . . . . . .
H181 H 0.8513 0.2698 0.2254 0.0600 1.0000 Uiso R . . . . . .
H191 H 0.7151 0.4185 0.2867 0.0612 1.0000 Uiso R . . . . . .
H201 H 0.4613 0.4219 0.2994 0.0440 1.0000 Uiso R . . . . . .
H221 H 0.0347 0.4761 0.2717 0.0510 1.0000 Uiso R . . . . . .
H231 H -0.0022 0.6550 0.2084 0.0691 1.0000 Uiso R . . . . . .
H241 H 0.1579 0.6995 0.1121 0.0690 1.0000 Uiso R . . . . . .
H251 H 0.3463 0.5624 0.0776 0.0620 1.0000 Uiso R . . . . . .
H261 H 0.3799 0.3801 0.1387 0.0559 1.0000 Uiso R . . . . . .
H291 H 0.4906 0.0405 0.3252 0.0378 1.0000 Uiso R . . . . . .
H301 H 0.5614 0.1182 0.4129 0.0431 1.0000 Uiso R . . . . . .
H311 H 0.3952 0.1265 0.5089 0.0462 1.0000 Uiso R . . . . . .
H321 H 0.1632 0.0506 0.5172 0.0540 1.0000 Uiso R . . . . . .
H331 H 0.0880 -0.0232 0.4295 0.0461 1.0000 Uiso R . . . . . .
H351 H -0.0848 -0.0093 0.3171 0.0439 1.0000 Uiso R . . . . . .
H361 H -0.2910 -0.1253 0.3619 0.0571 1.0000 Uiso R . . . . . .
H371 H -0.2665 -0.3303 0.3982 0.0640 1.0000 Uiso R . . . . . .
H381 H -0.0353 -0.4231 0.3899 0.0622 1.0000 Uiso R . . . . . .
H391 H 0.1722 -0.3080 0.3464 0.0481 1.0000 Uiso R . . . . . .
H411 H 0.3710 -0.1005 0.1693 0.0441 1.0000 Uiso R . . . . . .
H421 H 0.5625 -0.2310 0.1263 0.0630 1.0000 Uiso R . . . . . .
H431 H 0.6816 -0.3607 0.1929 0.0709 1.0000 Uiso R . . . . . .
H441 H 0.6036 -0.3616 0.3018 0.0630 1.0000 Uiso R . . . . . .
H451 H 0.4206 -0.2289 0.3458 0.0489 1.0000 Uiso R . . . . . .

loop_
_atom_site_aniso_label
_atom_site_aniso_U_11
_atom_site_aniso_U_22
_atom_site_aniso_U_33
_atom_site_aniso_U_23
_atom_site_aniso_U_13
_atom_site_aniso_U_12
Pt1 0.02505(11) 0.02284(10) 0.01790(10) -0.00306(6) -0.00731(7) 0.00080(7)
S2 0.0384(7) 0.0268(6) 0.0237(6) -0.0020(5) -0.0116(5) 0.0024(5)
C3 0.027(2) 0.031(3) 0.023(2) -0.0056(19) -0.007(2) 0.0057(19)
S4 0.0404(7) 0.0274(6) 0.0238(6) -0.0024(5) -0.0135(5) -0.0031(5)
N5 0.046(3) 0.030(2) 0.028(2) -0.0038(18) -0.015(2) 0.0020(19)
C6 0.053(3) 0.029(3) 0.029(3) -0.004(2) -0.020(3) 0.004(2)
C7 0.050(3) 0.038(3) 0.027(3) -0.002(2) -0.016(2) -0.008(2)
P8 0.0269(6) 0.0250(6) 0.0238(6) -0.0051(5) -0.0075(5) 0.0006(5)
C9 0.028(3) 0.027(2) 0.025(2) -0.0004(19) -0.005(2) 0.0043(19)
C10 0.031(3) 0.040(3) 0.034(3) -0.013(2) -0.006(2) 0.002(2)
C11 0.037(3) 0.043(3) 0.038(3) -0.011(2) -0.004(3) -0.002(2)
C12 0.052(4) 0.050(3) 0.023(3) -0.010(2) -0.002(3) 0.006(3)
C13 0.044(3) 0.048(3) 0.032(3) -0.012(2) -0.013(3) 0.004(3)
C14 0.036(3) 0.035(3) 0.037(3) -0.008(2) -0.012(2) 0.004(2)
C15 0.031(3) 0.029(3) 0.027(3) 0.002(2) -0.006(2) 0.001(2)
C16 0.037(3) 0.037(3) 0.031(3) -0.005(2) -0.004(2) 0.000(2)
C17 0.037(3) 0.059(4) 0.037(3) -0.006(3) 0.000(3) 0.010(3)
C18 0.029(3) 0.081(5) 0.046(4) -0.011(3) -0.011(3) 0.002(3)
C19 0.032(3) 0.066(4) 0.055(4) -0.016(3) -0.013(3) -0.005(3)
C20 0.035(3) 0.041(3) 0.038(3) -0.007(2) -0.007(2) -0.002(2)
C21 0.035(3) 0.026(3) 0.036(3) -0.006(2) -0.013(2) 0.003(2)
C22 0.050(4) 0.034(3) 0.047(4) -0.002(3) -0.017(3) 0.007(3)
C23 0.072(5) 0.035(3) 0.067(5) -0.004(3) -0.025(4) 0.016(3)
C24 0.089(5) 0.031(3) 0.053(4) 0.003(3) -0.031(4) 0.003(3)
C25 0.081(5) 0.042(4) 0.039(4) 0.009(3) -0.013(3) 0.000(3)
C26 0.058(4) 0.041(3) 0.034(3) 0.004(2) -0.001(3) 0.006(3)
P27 0.0288(6) 0.0263(6) 0.0216(6) -0.0013(5) -0.0088(5) -0.0004(5)
C28 0.034(3) 0.027(2) 0.025(3) -0.0027(19) -0.014(2) 0.002(2)
C29 0.035(3) 0.030(3) 0.027(3) -0.001(2) -0.010(2) 0.001(2)
C30 0.036(3) 0.033(3) 0.039(3) -0.002(2) -0.021(2) -0.003(2)
C31 0.050(3) 0.038(3) 0.029(3) -0.005(2) -0.019(3) -0.002(2)
C32 0.057(4) 0.060(4) 0.025(3) -0.010(3) -0.012(3) -0.001(3)
C33 0.038(3) 0.047(3) 0.029(3) -0.004(2) -0.010(2) -0.006(2)
C34 0.038(3) 0.033(3) 0.020(2) -0.003(2) -0.009(2) -0.010(2)
C35 0.037(3) 0.041(3) 0.030(3) -0.006(2) -0.008(2) -0.009(2)
C36 0.038(3) 0.074(5) 0.031(3) -0.001(3) -0.005(3) -0.021(3)
C37 0.052(4) 0.071(4) 0.031(3) 0.003(3) -0.010(3) -0.032(3)
C38 0.080(5) 0.044(3) 0.030(3) 0.010(3) -0.012(3) -0.027(3)
C39 0.053(4) 0.037(3) 0.032(3) 0.004(2) -0.013(3) -0.005(3)
C40 0.037(3) 0.030(3) 0.032(3) -0.006(2) -0.012(2) -0.002(2)
C41 0.040(3) 0.036(3) 0.033(3) -0.008(2) -0.013(2) 0.004(2)
C42 0.048(4) 0.060(4) 0.045(4) -0.023(3) -0.009(3) 0.017(3)
C43 0.049(4) 0.057(4) 0.067(5) -0.028(3) -0.019(3) 0.022(3)
C44 0.060(4) 0.040(3) 0.063(4) -0.018(3) -0.035(4) 0.020(3)
C45 0.048(3) 0.031(3) 0.041(3) -0.003(2) -0.023(3) 0.005(2)
P46 0.0342(11) 0.0378(11) 0.0584(15) -0.0092(10) 0.0040(10) -0.0100(9)
F47 0.048(3) 0.082(3) 0.193(7) -0.010(4) 0.007(3) -0.004(2)
F48 0.089(4) 0.044(3) 0.238(8) -0.035(4) 0.029(4) -0.018(3)
F49 0.225(9) 0.255(10) 0.088(5) 0.040(6) -0.066(5) -0.122(8)

loop_
_atom_type_symbol
_atom_type_scat_dispersion_real
_atom_type_scat_dispersion_imag
_atom_type_scat_Cromer_Mann_a1
_atom_type_scat_Cromer_Mann_b1
_atom_type_scat_Cromer_Mann_a2
_atom_type_scat_Cromer_Mann_b2
_atom_type_scat_Cromer_Mann_a3
_atom_type_scat_Cromer_Mann_b3
_atom_type_scat_Cromer_Mann_a4
_atom_type_scat_Cromer_Mann_b4
_atom_type_scat_Cromer_Mann_c
_atom_type_scat_source
C 0.0033 0.0016 2.3100 20.8439 1.0200 10.2075 1.5886 0.5687 0.8650 51.6512 0.2156 'International Tables Vol C 4.2.6.8 and 6.1.1.4'
H 0.0000 0.0000 0.4930 10.5109 0.3229 26.1257 0.1402 3.1424 0.0408 57.7998 0.0030 'International Tables Vol C 4.2.6.8 and 6.1.1.4'
F 0.0171 0.0103 3.5392 10.2825 2.6412 4.2944 1.5170 0.2615 1.0243 26.1476 0.2776 'International Tables Vol C 4.2.6.8 and 6.1.1.4'
P 0.1023 0.0942 6.4345 1.9067 4.1791 27.1570 1.7800 0.5260 1.4908 68.1645 1.1149 'International Tables Vol C 4.2.6.8 and 6.1.1.4'
Pt -1.7033 8.3905 27.0059 1.5129 17.7639 8.8117 15.7131 0.4246 5.7837 38.6103 11.6883 'International Tables Vol C 4.2.6.8 and 6.1.1.4'
S 0.1246 0.1234 6.9053 1.4679 5.2034 22.2151 1.4379 0.2536 1.5863 56.1720 0.8669 'International Tables Vol C 4.2.6.8 and 6.1.1.4'
N 0.0061 0.0033 12.2126 0.0057 3.1322 9.8933 2.0125 28.9975 1.1663 0.5826 -11.5290 'International Tables Vol C 4.2.6.8 and 6.1.1.4'
O 0.0106 0.0060 3.0485 13.2771 2.2868 5.7011 1.5463 0.3239 0.8670 32.9089 0.2508 'International Tables Vol C 4.2.6.8 and 6.1.1.4'

loop_
_geom_angle_atom_site_label_1
_geom_angle_site_symmetry_1
_geom_angle_atom_site_label_2
_geom_angle_site_symmetry_2
_geom_angle_atom_site_label_3
_geom_angle_site_symmetry_3
_geom_angle
_geom_angle_publ_flag
S2 . Pt1 . S4 . 74.67(4) yes
S2 . Pt1 . P8 . 95.63(4) yes
S4 . Pt1 . P8 . 168.52(4) yes
S2 . Pt1 . P27 . 166.05(4) yes
S4 . Pt1 . P27 . 92.73(4) yes
P8 . Pt1 . P27 . 97.50(4) yes
Pt1 . S2 . C3 . 86.72(17) yes
S2 . C3 . S4 . 111.8(3) yes
S2 . C3 . N5 . 124.7(4) yes
S4 . C3 . N5 . 123.4(4) yes
C3 . S4 . Pt1 . 86.65(16) yes
C7 2_555 N5 . C3 . 122.7(4) yes
C7 2_555 N5 . C6 . 114.3(4) yes
C3 . N5 . C6 . 122.5(4) yes
N5 . C6 . C7 . 108.6(4) yes
N5 . C6 . H61 . 109.0 no
C7 . C6 . H61 . 111.2 no
N5 . C6 . H62 . 109.2 no
C7 . C6 . H62 . 109.9 no
H61 . C6 . H62 . 108.9 no
C6 . C7 . N5 2_555 108.9(4) yes
C6 . C7 . H71 . 109.9 no
N5 2_555 C7 . H71 . 109.3 no
C6 . C7 . H72 . 109.9 no
N5 2_555 C7 . H72 . 109.3 no
H71 . C7 . H72 . 109.5 no
Pt1 . P8 . C9 . 110.20(16) yes
Pt1 . P8 . C15 . 113.96(17) yes
C9 . P8 . C15 . 113.3(2) yes
Pt1 . P8 . C21 . 112.31(16) yes
C9 . P8 . C21 . 105.0(2) yes
C15 . P8 . C21 . 101.5(2) yes
P8 . C9 . C10 . 115.4(4) yes
P8 . C9 . C14 . 125.8(4) yes
C10 . C9 . C14 . 118.7(5) yes
C9 . C10 . C11 . 121.0(5) yes
C9 . C10 . H101 . 118.9 no
C11 . C10 . H101 . 120.1 no
C10 . C11 . C12 . 119.5(5) yes
C10 . C11 . H111 . 120.3 no
C12 . C11 . H111 . 120.1 no
C11 . C12 . C13 . 120.1(5) yes
C11 . C12 . H121 . 120.4 no
C13 . C12 . H121 . 119.4 no
C12 . C13 . C14 . 120.0(5) yes
C12 . C13 . H131 . 120.2 no
C14 . C13 . H131 . 119.7 no
C9 . C14 . C13 . 120.6(5) yes
C9 . C14 . H141 . 119.8 no
C13 . C14 . H141 . 119.6 no
P8 . C15 . C16 . 118.7(4) yes
P8 . C15 . C20 . 122.8(4) yes
C16 . C15 . C20 . 118.3(5) yes
C15 . C16 . C17 . 121.1(5) yes
C15 . C16 . H161 . 119.5 no
C17 . C16 . H161 . 119.4 no
C16 . C17 . C18 . 119.4(6) yes
C16 . C17 . H171 . 119.8 no
C18 . C17 . H171 . 120.7 no
C17 . C18 . C19 . 121.1(6) yes
C17 . C18 . H181 . 119.1 no
C19 . C18 . H181 . 119.8 no
C18 . C19 . C20 . 119.6(6) yes
C18 . C19 . H191 . 120.5 no
C20 . C19 . H191 . 119.9 no
C15 . C20 . C19 . 120.5(5) yes
C15 . C20 . H201 . 119.6 no
C19 . C20 . H201 . 119.9 no
P8 . C21 . C22 . 122.1(4) yes
P8 . C21 . C26 . 118.5(4) yes
C22 . C21 . C26 . 119.3(5) yes
C21 . C22 . C23 . 119.5(6) yes
C21 . C22 . H221 . 120.2 no
C23 . C22 . H221 . 120.3 no
C22 . C23 . C24 . 120.4(6) yes
C22 . C23 . H231 . 119.5 no
C24 . C23 . H231 . 120.1 no
C23 . C24 . C25 . 119.8(6) yes
C23 . C24 . H241 . 120.1 no
C25 . C24 . H241 . 120.0 no
C24 . C25 . C26 . 120.5(7) yes
C24 . C25 . H251 . 119.7 no
C26 . C25 . H251 . 119.9 no
C25 . C26 . C21 . 120.4(6) yes
C25 . C26 . H261 . 120.4 no
C21 . C26 . H261 . 119.2 no
Pt1 . P27 . C28 . 120.63(16) yes
Pt1 . P27 . C34 . 109.17(17) yes
C28 . P27 . C34 . 104.5(2) yes
Pt1 . P27 . C40 . 110.70(18) yes
C28 . P27 . C40 . 103.7(2) yes
C34 . P27 . C40 . 107.2(2) yes
P27 . C28 . C29 . 119.9(4) yes
P27 . C28 . C33 . 121.3(4) yes
C29 . C28 . C33 . 118.8(4) yes
C28 . C29 . C30 . 120.2(5) yes
C28 . C29 . H291 . 120.2 no
C30 . C29 . H291 . 119.6 no
C29 . C30 . C31 . 120.2(5) yes
C29 . C30 . H301 . 119.6 no
C31 . C30 . H301 . 120.2 no
C30 . C31 . C32 . 120.0(5) yes
C30 . C31 . H311 . 120.1 no
C32 . C31 . H311 . 119.9 no
C31 . C32 . C33 . 120.5(6) yes
C31 . C32 . H321 . 120.0 no
C33 . C32 . H321 . 119.5 no
C32 . C33 . C28 . 120.3(5) yes
C32 . C33 . H331 . 119.4 no
C28 . C33 . H331 . 120.3 no
P27 . C34 . C35 . 118.4(4) yes
P27 . C34 . C39 . 122.4(4) yes
C35 . C34 . C39 . 119.1(5) yes
C34 . C35 . C36 . 120.2(6) yes
C34 . C35 . H351 . 119.7 no
C36 . C35 . H351 . 120.2 no
C35 . C36 . C37 . 120.7(6) yes
C35 . C36 . H361 . 120.0 no
C37 . C36 . H361 . 119.3 no
C36 . C37 . C38 . 119.8(6) yes
C36 . C37 . H371 . 120.5 no
C38 . C37 . H371 . 119.7 no
C37 . C38 . C39 . 120.0(6) yes
C37 . C38 . H381 . 120.5 no
C39 . C38 . H381 . 119.4 no
C38 . C39 . C34 . 120.1(6) yes
C38 . C39 . H391 . 120.0 no
C34 . C39 . H391 . 119.9 no
P27 . C40 . C41 . 120.9(4) yes
P27 . C40 . C45 . 120.6(4) yes
C41 . C40 . C45 . 118.5(5) yes
C40 . C41 . C42 . 120.8(5) yes
C40 . C41 . H411 . 120.0 no
C42 . C41 . H411 . 119.2 no
C41 . C42 . C43 . 120.1(6) yes
C41 . C42 . H421 . 119.6 no
C43 . C42 . H421 . 120.3 no
C42 . C43 . C44 . 119.2(6) yes
C42 . C43 . H431 . 121.2 no
C44 . C43 . H431 . 119.6 no
C43 . C44 . C45 . 121.4(6) yes
C43 . C44 . H441 . 119.6 no
C45 . C44 . H441 . 119.0 no
C40 . C45 . C44 . 120.0(6) yes
C40 . C45 . H451 . 120.1 no
C44 . C45 . H451 . 119.8 no
F47 2_666 P46 . F48 2_666 93.5(3) yes
F47 2_666 P46 . F49 2_666 88.9(5) yes
F48 2_666 P46 . F49 2_666 89.4(5) yes
F47 2_666 P46 . F47 . 179.993 yes
F48 2_666 P46 . F47 . 86.5(3) yes
F49 2_666 P46 . F47 . 91.1(5) yes
F47 2_666 P46 . F48 . 86.5(3) yes
F48 2_666 P46 . F48 . 179.993 yes
F49 2_666 P46 . F48 . 90.6(5) yes
F47 . P46 . F48 . 93.5(3) yes
F47 2_666 P46 . F49 . 91.1(5) yes
F48 2_666 P46 . F49 . 90.6(5) yes
F49 2_666 P46 . F49 . 179.993 yes
F47 . P46 . F49 . 88.9(5) yes
F48 . P46 . F49 . 89.4(5) yes
F51 . P50 . F52 . 179.9(5) yes
F51 . P50 . F53 . 90.1(4) yes
F52 . P50 . F53 . 89.9(4) yes
F51 . P50 . F54 . 89.1(4) yes
F52 . P50 . F54 . 90.9(4) yes
F53 . P50 . F54 . 179.1(4) yes
F51 . P50 . F55 . 89.7(4) yes
F52 . P50 . F55 . 90.2(4) yes
F53 . P50 . F55 . 90.0(4) yes
F54 . P50 . F55 . 89.9(4) yes
F51 . P50 . F56 . 89.3(4) yes
F52 . P50 . F56 . 90.8(4) yes
F53 . P50 . F56 . 89.8(4) yes
F54 . P50 . F56 . 90.3(4) yes
F55 . P50 . F56 . 179.0(4) yes

loop_
_geom_bond_atom_site_label_1
_geom_bond_site_symmetry_1
_geom_bond_atom_site_label_2
_geom_bond_site_symmetry_2
_geom_bond_distance
_geom_bond_publ_flag
Pt1 . S2 . 2.3537(12) yes
Pt1 . S4 . 2.3546(12) yes
Pt1 . P8 . 2.2676(12) yes
Pt1 . P27 . 2.2877(12) yes
S2 . C3 . 1.723(5) yes
C3 . S4 . 1.725(5) yes
C3 . N5 . 1.318(6) yes
N5 . C7 2_555 1.477(7) yes
N5 . C6 . 1.465(7) yes
C6 . C7 . 1.528(8) yes
C6 . H61 . 0.976 no
C6 . H62 . 0.972 no
C7 . H71 . 0.978 no
C7 . H72 . 0.980 no
P8 . C9 . 1.820(5) yes
P8 . C15 . 1.812(5) yes
P8 . C21 . 1.827(5) yes
C9 . C10 . 1.387(7) yes
C9 . C14 . 1.395(7) yes
C10 . C11 . 1.390(8) yes
C10 . H101 . 0.934 no
C11 . C12 . 1.382(8) yes
C11 . H111 . 0.933 no
C12 . C13 . 1.389(8) yes
C12 . H121 . 0.932 no
C13 . C14 . 1.382(8) yes
C13 . H131 . 0.932 no
C14 . H141 . 0.933 no
C15 . C16 . 1.397(7) yes
C15 . C20 . 1.390(7) yes
C16 . C17 . 1.375(8) yes
C16 . H161 . 0.930 no
C17 . C18 . 1.373(9) yes
C17 . H171 . 0.929 no
C18 . C19 . 1.373(9) yes
C18 . H181 . 0.934 no
C19 . C20 . 1.387(8) yes
C19 . H191 . 0.934 no
C20 . H201 . 0.931 no
C21 . C22 . 1.389(8) yes
C21 . C26 . 1.387(8) yes
C22 . C23 . 1.391(8) yes
C22 . H221 . 0.936 no
C23 . C24 . 1.389(10) yes
C23 . H231 . 0.936 no
C24 . C25 . 1.358(10) yes
C24 . H241 . 0.934 no
C25 . C26 . 1.389(8) yes
C25 . H251 . 0.930 no
C26 . H261 . 0.926 no
P27 . C28 . 1.818(5) yes
P27 . C34 . 1.820(5) yes
P27 . C40 . 1.812(5) yes
C28 . C29 . 1.394(7) yes
C28 . C33 . 1.389(7) yes
C29 . C30 . 1.386(7) yes
C29 . H291 . 0.928 no
C30 . C31 . 1.384(8) yes
C30 . H301 . 0.936 no
C31 . C32 . 1.364(8) yes
C31 . H311 . 0.935 no
C32 . C33 . 1.391(7) yes
C32 . H321 . 0.928 no
C33 . H331 . 0.934 no
C34 . C35 . 1.384(8) yes
C34 . C39 . 1.386(7) yes
C35 . C36 . 1.390(8) yes
C35 . H351 . 0.935 no
C36 . C37 . 1.367(9) yes
C36 . H361 . 0.933 no
C37 . C38 . 1.378(10) yes
C37 . H371 . 0.932 no
C38 . C39 . 1.399(8) yes
C38 . H381 . 0.933 no
C39 . H391 . 0.935 no
C40 . C41 . 1.377(7) yes
C40 . C45 . 1.413(7) yes
C41 . C42 . 1.394(8) yes
C41 . H411 . 0.938 no
C42 . C43 . 1.380(9) yes
C42 . H421 . 0.925 no
C43 . C44 . 1.382(10) yes
C43 . H431 . 0.924 no
C44 . C45 . 1.363(8) yes
C44 . H441 . 0.931 no
C45 . H451 . 0.930 no
P46 . F47 2_666 1.552(5) yes
P46 . F48 2_666 1.544(4) yes
P46 . F49 2_666 1.539(7) yes
P46 . F47 . 1.552(5) yes
P46 . F48 . 1.544(4) yes
P46 . F49 . 1.539(7) yes
P50 . F51 . 1.589(6) yes
P50 . F52 . 1.592(6) yes
P50 . F53 . 1.579(6) yes
P50 . F54 . 1.588(6) yes
P50 . F55 . 1.583(6) yes
P50 . F56 . 1.593(6) yes

loop_
_platon_squeeze_void_nr
_platon_squeeze_void_average_x
_platon_squeeze_void_average_y
_platon_squeeze_void_average_z
_platon_squeeze_void_volume
_platon_squeeze_void_count_electrons
_platon_squeeze_void_content
1 -0.003 0.500 1.000 213 23 ' '
